data_4517094
loop_
_publ_author_name
'Zhong, Yong-Rui'
'Cao, Man-Li'
'Mo, Hao-Jun'
'Ye, Bao-Hui'

_publ_section_title
;
 Syntheses and Crystal Structures of Metal Complexes with
 2,2&#x2032;-Biimidazole-like Ligand and Chloride: Investigation of
 X&#x2212;H&#x00B7;&#x00B7;&#x00B7;Cl (X = N, O, and C) Hydrogen Bonding
 and Cl&#x2212;\p (imidazolyl) Interactions
;
_journal_issue 7
_journal_name_full 'Crystal Growth &amp; Design'
_journal_page_first 2282
_journal_paper_doi 10.1021/cg700980v
_journal_volume 8
_journal_year 2008
_chemical_formula_sum 'C12 H16 Cl2 N8 Ni O2'
_chemical_formula_weight 433.92
_space_group_IT_number 14
_space_group_name_Hall '-P 2ybc'
_space_group_name_H-M_alt 'P 1 21/c 1'
_symmetry_cell_setting monoclinic
_symmetry_space_group_name_H-M 'P 1 21/c 1'
_atom_sites_solution_hydrogens geom
_atom_sites_solution_primary direct
_atom_sites_solution_secondary difmap
_audit_creation_method SHELXL-97
_cell_angle_alpha 90.00
_cell_angle_beta 121.31(2)
_cell_angle_gamma 90.00
_cell_formula_units_Z 2
_cell_length_a 8.188(5)
_cell_length_b 8.672(5)
_cell_length_c 14.513(6)
_cell_measurement_reflns_used 3568
_cell_measurement_temperature 293(2)
_cell_measurement_theta_max 27.91
_cell_measurement_theta_min 2.15
_cell_volume 880.4(8)
_computing_structure_refinement 'SHELXL-97 (Sheldrick, 1997)'
_computing_structure_solution 'SHELXS-97 (Sheldrick, 1990)'
_diffrn_ambient_temperature 293(2)
_diffrn_measured_fraction_theta_full 0.976
_diffrn_measured_fraction_theta_max 0.976
_diffrn_measurement_device_type 'phi and omega scans'
_diffrn_radiation_monochromator graphite
_diffrn_radiation_source 'fine-focus sealed tube'
_diffrn_radiation_type MoK\a
_diffrn_radiation_wavelength 0.71073
_diffrn_reflns_av_R_equivalents 0.0190
_diffrn_reflns_av_sigmaI/netI 0.0288
_diffrn_reflns_limit_h_max 10
_diffrn_reflns_limit_h_min -10
_diffrn_reflns_limit_k_max 6
_diffrn_reflns_limit_k_min -10
_diffrn_reflns_limit_l_max 17
_diffrn_reflns_limit_l_min -17
_diffrn_reflns_number 3568
_diffrn_reflns_theta_full 26.00
_diffrn_reflns_theta_max 26.00
_diffrn_reflns_theta_min 2.87
_diffrn_standards_decay_% negligible
_exptl_absorpt_coefficient_mu 1.430
_exptl_absorpt_correction_T_max 0.8359
_exptl_absorpt_correction_T_min 0.5291
_exptl_absorpt_correction_type multi-scan
_exptl_crystal_colour green
_exptl_crystal_density_diffrn 1.637
_exptl_crystal_density_method 'not measured'
_exptl_crystal_description block
_exptl_crystal_F_000 444
_exptl_crystal_size_max 0.51
_exptl_crystal_size_mid 0.30
_exptl_crystal_size_min 0.13
_refine_diff_density_max 0.490
_refine_diff_density_min -0.239
_refine_diff_density_rms
;0.062  

#===========================================END

data_complex_2
 
_audit_creation_method           
 
loop_ 
 _geom_bond_atom_site_label_1 
 _geom_bond_atom_site_label_2 
 _geom_bond_distance 
 _geom_bond_site_symmetry_2 
 _geom_bond_publ_flag 
Co1 O2W 2.057(8) . ? 
Co1 O3W 2.089(9) . ? 
Co1 N1 2.135(5) 6_565 ? 
Co1 N1 2.135(5) . ? 
Co1 N3 2.137(5) 6_565 ? 
Co1 N3 2.137(5) . ? 
Co2 O1W 2.084(6) . ? 
Co2 O1W 2.084(6) 5_656 ? 
Co2 N5 2.172(5) 5_656 ? 
Co2 N5 2.172(5) . ? 
Co2 N5 2.172(5) 2_656 ? 
Co2 N5 2.172(5) 6 ? 
O1W H1WA 0.87(13) . ? 
O1W H1WB 0.75(8) . ? 
O2W H2WB 0.79(7) . ? 
O2W H2WA 0.74(8) . ? 
O3W H3WA 0.74(9) . ? 
O3W H3WB 0.66(11) . ? 
N1 C3 1.327(8) . ? 
N1 C1 1.359(9) . ? 
N2 C3 1.338(8) . ? 
N2 C2 1.374(10) . ? 
N2 H2C 0.8600 . ? 
N3 C6 1.339(8) . ? 
N3 C4 1.350(9) . ? 
N4 C6 1.355(8) . ? 
N4 C5 1.358(8) . ? 
N4 H4B 0.8600 . ? 
N5 C9 1.319(8) . ? 
N5 C7 1.374(8) . ? 
N6 C9 1.335(8) . ? 
N6 C8 1.374(9) . ? 
N6 H6A 0.8600 . ? 
C1 C2 1.350(10) . ? 
C1 H1A 0.9300 . ? 
C2 H2A 0.9300 . ? 
C3 C3 1.424(14) 6_565 ? 
C4 C5 1.369(10) . ? 
C4 H4A 0.9300 . ? 
C5 H5A 0.9300 . ? 
C6 C6 1.416(13) 6_565 ? 
C7 C8 1.343(10) . ? 
C7 H7A 0.9300 . ? 
C8 H8A 0.9300 . ? 
C9 C9 1.447(13) 6 ? 
 
loop_ 
 _geom_angle_atom_site_label_1 
 _geom_angle_atom_site_label_2 
 _geom_angle_atom_site_label_3 
 _geom_angle 
 _geom_angle_site_symmetry_1 
 _geom_angle_site_symmetry_3 
 _geom_angle_publ_flag 
O2W Co1 O3W 179.4(3) . . ? 
O2W Co1 N1 89.1(2) . 6_565 ? 
O3W Co1 N1 90.4(2) . 6_565 ? 
O2W Co1 N1 89.1(2) . . ? 
O3W Co1 N1 90.4(2) . . ? 
N1 Co1 N1 78.8(3) 6_565 . ? 
O2W Co1 N3 91.3(2) . 6_565 ? 
O3W Co1 N3 89.2(2) . 6_565 ? 
N1 Co1 N3 179.5(2) 6_565 6_565 ? 
N1 Co1 N3 101.0(2) . 6_565 ? 
O2W Co1 N3 91.3(2) . . ? 
O3W Co1 N3 89.2(2) . . ? 
N1 Co1 N3 101.0(2) 6_565 . ? 
N1 Co1 N3 179.5(2) . . ? 
N3 Co1 N3 79.2(3) 6_565 . ? 
O1W Co2 O1W 180.00(14) . 5_656 ? 
O1W Co2 N5 88.7(2) . 5_656 ? 
O1W Co2 N5 91.3(2) 5_656 5_656 ? 
O1W Co2 N5 91.3(2) . . ? 
O1W Co2 N5 88.7(2) 5_656 . ? 
N5 Co2 N5 180.0(3) 5_656 . ? 
O1W Co2 N5 88.7(2) . 2_656 ? 
O1W Co2 N5 91.3(2) 5_656 2_656 ? 
N5 Co2 N5 77.5(3) 5_656 2_656 ? 
N5 Co2 N5 102.5(3) . 2_656 ? 
O1W Co2 N5 91.3(2) . 6 ? 
O1W Co2 N5 88.7(2) 5_656 6 ? 
N5 Co2 N5 102.5(3) 5_656 6 ? 
N5 Co2 N5 77.5(3) . 6 ? 
N5 Co2 N5 180.0(3) 2_656 6 ? 
Co2 O1W H1WA 139(8) . . ? 
Co2 O1W H1WB 121(6) . . ? 
H1WA O1W H1WB 100(10) . . ? 
Co1 O2W H2WB 129(6) . . ? 
Co1 O2W H2WA 142(6) . . ? 
H2WB O2W H2WA 90(8) . . ? 
Co1 O3W H3WA 125(7) . . ? 
Co1 O3W H3WB 119(10) . . ? 
H3WA O3W H3WB 116(10) . . ? 
C3 N1 C1 105.8(6) . . ? 
C3 N1 Co1 111.6(4) . . ? 
C1 N1 Co1 142.6(5) . . ? 
C3 N2 C2 107.9(6) . . ? 
C3 N2 H2C 126.1 . . ? 
C2 N2 H2C 126.1 . . ? 
C6 N3 C4 105.5(5) . . ? 
C6 N3 Co1 111.2(4) . . ? 
C4 N3 Co1 143.4(4) . . ? 
C6 N4 C5 107.2(5) . . ? 
C6 N4 H4B 126.4 . . ? 
C5 N4 H4B 126.4 . . ? 
C9 N5 C7 104.9(5) . . ? 
C9 N5 Co2 111.6(4) . . ? 
C7 N5 Co2 143.3(5) . . ? 
C9 N6 C8 105.7(6) . . ? 
C9 N6 H6A 127.1 . . ? 
C8 N6 H6A 127.1 . . ? 
C2 C1 N1 110.5(7) . . ? 
C2 C1 H1A 124.7 . . ? 
N1 C1 H1A 124.7 . . ? 
C1 C2 N2 105.3(6) . . ? 
C1 C2 H2A 127.4 . . ? 
N2 C2 H2A 127.4 . . ? 
N1 C3 N2 110.5(6) . . ? 
N1 C3 C3 119.0(4) . 6_565 ? 
N2 C3 C3 130.5(4) . 6_565 ? 
N3 C4 C5 110.4(6) . . ? 
N3 C4 H4A 124.8 . . ? 
C5 C4 H4A 124.8 . . ? 
N4 C5 C4 106.2(6) . . ? 
N4 C5 H5A 126.9 . . ? 
C4 C5 H5A 126.9 . . ? 
N3 C6 N4 110.8(5) . . ? 
N3 C6 C6 119.2(4) . 6_565 ? 
N4 C6 C6 129.9(3) . 6_565 ? 
C8 C7 N5 109.4(6) . . ? 
C8 C7 H7A 125.3 . . ? 
N5 C7 H7A 125.3 . . ? 
C7 C8 N6 107.4(6) . . ? 
C7 C8 H8A 126.3 . . ? 
N6 C8 H8A 126.3 . . ? 
N5 C9 N6 112.6(6) . . ? 
N5 C9 C9 118.8(4) . 6 ? 
N6 C9 C9 128.2(4) . 6 ? 
 
loop_ 
 _geom_torsion_atom_site_label_1 
 _geom_torsion_atom_site_label_2 
 _geom_torsion_atom_site_label_3 
 _geom_torsion_atom_site_label_4 
 _geom_torsion 
 _geom_torsion_site_symmetry_1 
 _geom_torsion_site_symmetry_2 
 _geom_torsion_site_symmetry_3 
 _geom_torsion_site_symmetry_4 
 _geom_torsion_publ_flag 
O2W Co1 N1 C3 87.6(4) . . . . ? 
O3W Co1 N1 C3 -92.0(4) . . . . ? 
N1 Co1 N1 C3 -1.6(5) 6_565 . . . ? 
N3 Co1 N1 C3 178.8(4) 6_565 . . . ? 
N3 Co1 N1 C3 -63(29) . . . . ? 
O2W Co1 N1 C1 -92.1(8) . . . . ? 
O3W Co1 N1 C1 88.4(8) . . . . ? 
N1 Co1 N1 C1 178.7(7) 6_565 . . . ? 
N3 Co1 N1 C1 -0.9(8) 6_565 . . . ? 
N3 Co1 N1 C1 117(29) . . . . ? 
O2W Co1 N3 C6 92.5(4) . . . . ? 
O3W Co1 N3 C6 -87.9(4) . . . . ? 
N1 Co1 N3 C6 -178.1(4) 6_565 . . . ? 
N1 Co1 N3 C6 -117(29) . . . . ? 
N3 Co1 N3 C6 1.5(5) 6_565 . . . ? 
O2W Co1 N3 C4 -88.0(8) . . . . ? 
O3W Co1 N3 C4 91.6(8) . . . . ? 
N1 Co1 N3 C4 1.3(8) 6_565 . . . ? 
N1 Co1 N3 C4 63(29) . . . . ? 
N3 Co1 N3 C4 -179.1(7) 6_565 . . . ? 
O1W Co2 N5 C9 80.8(4) . . . . ? 
O1W Co2 N5 C9 -99.2(4) 5_656 . . . ? 
N5 Co2 N5 C9 0(100) 5_656 . . . ? 
N5 Co2 N5 C9 169.8(5) 2_656 . . . ? 
N5 Co2 N5 C9 -10.2(5) 6 . . . ? 
O1W Co2 N5 C7 -93.2(7) . . . . ? 
O1W Co2 N5 C7 86.8(7) 5_656 . . . ? 
N5 Co2 N5 C7 0(100) 5_656 . . . ? 
N5 Co2 N5 C7 -4.2(6) 2_656 . . . ? 
N5 Co2 N5 C7 175.8(6) 6 . . . ? 
C3 N1 C1 C2 -0.5(8) . . . . ? 
Co1 N1 C1 C2 179.2(6) . . . . ? 
N1 C1 C2 N2 0.6(9) . . . . ? 
C3 N2 C2 C1 -0.5(8) . . . . ? 
C1 N1 C3 N2 0.2(7) . . . . ? 
Co1 N1 C3 N2 -179.6(4) . . . . ? 
C1 N1 C3 C3 -178.8(4) . . . 6_565 ? 
Co1 N1 C3 C3 1.4(4) . . . 6_565 ? 
C2 N2 C3 N1 0.2(8) . . . . ? 
C2 N2 C3 C3 179.0(4) . . . 6_565 ? 
C6 N3 C4 C5 -1.5(8) . . . . ? 
Co1 N3 C4 C5 179.0(6) . . . . ? 
C6 N4 C5 C4 -0.8(8) . . . . ? 
N3 C4 C5 N4 1.5(9) . . . . ? 
C4 N3 C6 N4 1.0(7) . . . . ? 
Co1 N3 C6 N4 -179.4(4) . . . . ? 
C4 N3 C6 C6 179.0(4) . . . 6_565 ? 
Co1 N3 C6 C6 -1.3(5) . . . 6_565 ? 
C5 N4 C6 N3 -0.1(8) . . . . ? 
C5 N4 C6 C6 -177.9(4) . . . 6_565 ? 
C9 N5 C7 C8 0.3(7) . . . . ? 
Co2 N5 C7 C8 174.5(5) . . . . ? 
N5 C7 C8 N6 -0.2(8) . . . . ? 
C9 N6 C8 C7 0.0(7) . . . . ? 
C7 N5 C9 N6 -0.3(7) . . . . ? 
Co2 N5 C9 N6 -176.6(4) . . . . ? 
C7 N5 C9 C9 -174.6(3) . . . 6 ? 
Co2 N5 C9 C9 9.1(4) . . . 6 ? 
C8 N6 C9 N5 0.2(7) . . . . ? 
C8 N6 C9 C9 173.9(4) . . . 6 ? 
 
loop_ 
 _geom_hbond_atom_site_label_D 
 _geom_hbond_atom_site_label_H 
 _geom_hbond_atom_site_label_A 
 _geom_hbond_distance_DH 
 _geom_hbond_distance_HA 
 _geom_hbond_distance_DA 
 _geom_hbond_angle_DHA 
 _geom_hbond_site_symmetry_A 
O2W H2WA Cl1  0.74(8) 2.44(8) 3.110(9) 151(7) 1_554 
N2 H2C Cl1  0.86 2.43 3.221(6) 153.5 . 
O2W H2WB Cl2  0.79(7) 2.37(8) 3.161(8) 177(7) 3 
O3W H3WA Cl3  0.74(9) 2.43(9) 3.168(9) 176(9) . 
N4 H4B Cl3  0.86 2.42 3.205(5) 152.7 2_656 
O3W H3WB Cl3  0.66(11) 2.45(11) 3.112(10) 178(12) 2_657 
O1W H1WA Cl1  0.87(13) 2.25(13) 3.114(8) 170(11) 3_444 
O1W H1WB Cl2  0.75(8) 2.40(9) 3.151(8) 179(8) 1_554 
N6 H6A Cl2  0.86 2.39 3.202(6) 156.9 . 
 
_diffrn_measured_fraction_theta_max    0.985 
_diffrn_reflns_theta_full              26.00 
_diffrn_measured_fraction_theta_full   0.985 
_refine_diff_density_max    0.567 
_refine_diff_density_min   -0.975 
_refine_diff_density_rms    0.105  
;
_refine_ls_extinction_method none
_refine_ls_goodness_of_fit_ref 1.001
_refine_ls_hydrogen_treatment mixed
_refine_ls_matrix_type full
_refine_ls_number_parameters 129
_refine_ls_number_reflns 1694
_refine_ls_number_restraints 0
_refine_ls_restrained_S_all 1.001
_refine_ls_R_factor_all 0.0352
_refine_ls_R_factor_gt 0.0313
_refine_ls_shift/su_max 0.000
_refine_ls_shift/su_mean 0.000
_refine_ls_structure_factor_coef Fsqd
_refine_ls_weighting_details 'calc w=1/[\s^2^(Fo^2^)+(0.0640P)^2^+0.0000P] where P=(Fo^2^+2Fc^2^)/3'
_refine_ls_weighting_scheme calc
_refine_ls_wR_factor_gt 0.0871
_refine_ls_wR_factor_ref 0.0899
_reflns_number_gt 1503
_reflns_number_total 1694
_reflns_threshold_expression >2sigma(I)
_cod_data_source_file cg700980v-file003.cif
_cod_data_source_block complex_1
_cod_original_sg_symbol_H-M P2(1)/c
_cod_database_code 4517094

loop_
_symmetry_equiv_pos_as_xyz
'x, y, z'
'-x, y+1/2, -z+1/2'
'-x, -y, -z'
'x, -y-1/2, z-1/2'

loop_
_atom_site_label
_atom_site_type_symbol
_atom_site_fract_x
_atom_site_fract_y
_atom_site_fract_z
_atom_site_U_iso_or_equiv
_atom_site_adp_type
_atom_site_occupancy
_atom_site_symmetry_multiplicity
_atom_site_calc_flag
_atom_site_refinement_flags
Ni1 Ni 0.5000 0.0000 0.0000 0.03138(16) Uani 1 2 d S
O1W O 0.2784(3) 0.0729(2) -0.15159(14) 0.0429(4) Uani 1 1 d .
N1 N 0.4375(3) 0.1739(2) 0.07546(14) 0.0373(4) Uani 1 1 d .
N2 N 0.2988(3) 0.2296(2) 0.16588(15) 0.0444(5) Uani 1 1 d .
H2A H 0.2349 0.2189 0.1973 0.074(10) Uiso 1 1 d R
N3 N 0.1584(3) -0.1151(2) 0.11877(16) 0.0441(5) Uani 1 1 d .
H3A H 0.1146 -0.0811 0.1575 0.069(9) Uiso 1 1 d R
N4 N 0.3085(3) -0.1210(2) 0.03003(14) 0.0369(4) Uani 1 1 d .
C1 C 0.3308(3) 0.1209(3) 0.11250(17) 0.0352(5) Uani 1 1 d .
C2 C 0.4715(4) 0.3253(3) 0.10605(19) 0.0458(6) Uani 1 1 d .
H2B H 0.5421 0.3932 0.0906 0.033(6) Uiso 1 1 d R
C3 C 0.3868(4) 0.3616(3) 0.1621(2) 0.0495(6) Uani 1 1 d .
H3B H 0.3876 0.4569 0.1917 0.054(7) Uiso 1 1 d R
C4 C 0.2642(3) -0.0360(3) 0.08928(17) 0.0362(5) Uani 1 1 d .
C5 C 0.2254(3) -0.2626(3) 0.02131(19) 0.0459(5) Uani 1 1 d .
H5A H 0.2316 -0.3468 -0.0164 0.049(7) Uiso 1 1 d R
C6 C 0.1330(4) -0.2597(3) 0.0761(2) 0.0513(6) Uani 1 1 d .
H6A H 0.0655 -0.3403 0.0833 0.052(7) Uiso 1 1 d R
Cl1 Cl -0.11026(9) -0.09147(7) -0.29399(5) 0.0501(2) Uani 1 1 d .
H1WA H 0.177(6) 0.017(3) -0.185(3) 0.082(12) Uiso 1 1 d .
H1WB H 0.242(4) 0.147(3) -0.149(2) 0.042(8) Uiso 1 1 d .

loop_
_atom_site_aniso_label
_atom_site_aniso_U_11
_atom_site_aniso_U_22
_atom_site_aniso_U_33
_atom_site_aniso_U_23
_atom_site_aniso_U_13
_atom_site_aniso_U_12
Ni1 0.0363(2) 0.0328(2) 0.0345(2) 0.00082(14) 0.02501(19) -0.00046(14)
O1W 0.0441(10) 0.0430(10) 0.0439(9) 0.0050(8) 0.0244(8) 0.0004(9)
N1 0.0428(10) 0.0386(10) 0.0388(9) -0.0019(8) 0.0270(8) -0.0014(8)
N2 0.0485(11) 0.0511(11) 0.0434(10) -0.0080(9) 0.0307(9) 0.0009(10)
N3 0.0445(11) 0.0553(12) 0.0468(11) -0.0005(9) 0.0338(9) -0.0033(9)
N4 0.0410(10) 0.0390(10) 0.0402(10) 0.0008(8) 0.0277(9) -0.0013(8)
C1 0.0364(11) 0.0415(12) 0.0332(10) -0.0002(9) 0.0219(9) 0.0021(9)
C2 0.0546(14) 0.0405(12) 0.0478(13) -0.0052(10) 0.0304(12) -0.0054(11)
C3 0.0574(15) 0.0439(13) 0.0502(13) -0.0089(11) 0.0300(12) 0.0002(11)
C4 0.0337(11) 0.0468(12) 0.0333(10) 0.0040(9) 0.0210(9) 0.0006(9)
C5 0.0541(13) 0.0402(12) 0.0557(14) -0.0017(11) 0.0372(12) -0.0071(11)
C6 0.0533(14) 0.0527(14) 0.0613(15) 0.0022(13) 0.0393(12) -0.0120(13)
Cl1 0.0560(4) 0.0522(4) 0.0568(4) -0.0129(3) 0.0396(3) -0.0112(3)

loop_
_atom_type_symbol
_atom_type_description
_atom_type_scat_dispersion_real
_atom_type_scat_dispersion_imag
_atom_type_scat_source
C C 0.0033 0.0016 'International Tables Vol C Tables 4.2.6.8 and 6.1.1.4'
H H 0.0000 0.0000 'International Tables Vol C Tables 4.2.6.8 and 6.1.1.4'
Cl Cl 0.1484 0.1585 'International Tables Vol C Tables 4.2.6.8 and 6.1.1.4'
N N 0.0061 0.0033 'International Tables Vol C Tables 4.2.6.8 and 6.1.1.4'
Ni Ni 0.3393 1.1124 'International Tables Vol C Tables 4.2.6.8 and 6.1.1.4'
O O 0.0106 0.0060 'International Tables Vol C Tables 4.2.6.8 and 6.1.1.4'

loop_
_geom_angle_atom_site_label_1
_geom_angle_atom_site_label_2
_geom_angle_atom_site_label_3
_geom_angle
_geom_angle_site_symmetry_1
_geom_angle_site_symmetry_3
N1 Ni1 N1 180.00(8) . 3_655
N1 Ni1 O1W 91.05(8) . .
N1 Ni1 O1W 88.95(8) 3_655 .
N1 Ni1 O1W 88.95(8) . 3_655
N1 Ni1 O1W 91.05(8) 3_655 3_655
O1W Ni1 O1W 180.00(13) . 3_655
N1 Ni1 N4 99.24(7) . 3_655
N1 Ni1 N4 80.76(7) 3_655 3_655
O1W Ni1 N4 87.95(8) . 3_655
O1W Ni1 N4 92.05(8) 3_655 3_655
N1 Ni1 N4 80.76(7) . .
N1 Ni1 N4 99.24(7) 3_655 .
O1W Ni1 N4 92.05(8) . .
O1W Ni1 N4 87.95(8) 3_655 .
N4 Ni1 N4 180.00(12) 3_655 .
Ni1 O1W H1WA 118(2) . .
Ni1 O1W H1WB 112(2) . .
H1WA O1W H1WB 103(3) . .
C1 N1 C2 105.53(18) . .
C1 N1 Ni1 110.92(14) . .
C2 N1 Ni1 143.48(15) . .
C1 N2 C3 107.64(19) . .
C1 N2 H2A 126.2 . .
C3 N2 H2A 126.2 . .
C4 N3 C6 107.28(19) . .
C4 N3 H3A 126.3 . .
C6 N3 H3A 126.4 . .
C4 N4 C5 105.50(18) . .
C4 N4 Ni1 110.04(14) . .
C5 N4 Ni1 143.95(15) . .
N1 C1 N2 111.18(19) . .
N1 C1 C4 118.91(18) . .
N2 C1 C4 129.90(19) . .
C3 C2 N1 109.7(2) . .
C3 C2 H2B 125.1 . .
N1 C2 H2B 125.2 . .
C2 C3 N2 105.9(2) . .
C2 C3 H3B 127.0 . .
N2 C3 H3B 127.0 . .
N4 C4 N3 111.5(2) . .
N4 C4 C1 118.78(18) . .
N3 C4 C1 129.7(2) . .
C6 C5 N4 109.3(2) . .
C6 C5 H5A 125.4 . .
N4 C5 H5A 125.3 . .
C5 C6 N3 106.5(2) . .
C5 C6 H6A 126.7 . .
N3 C6 H6A 126.8 . .

loop_
_geom_bond_atom_site_label_1
_geom_bond_atom_site_label_2
_geom_bond_distance
_geom_bond_site_symmetry_2
Ni1 N1 2.0781(18) .
Ni1 N1 2.0781(18) 3_655
Ni1 O1W 2.0936(19) .
Ni1 O1W 2.0936(19) 3_655
Ni1 N4 2.1114(19) 3_655
Ni1 N4 2.1114(19) .
O1W H1WA 0.86(4) .
O1W H1WB 0.71(3) .
N1 C1 1.324(3) .
N1 C2 1.368(3) .
N2 C1 1.330(3) .
N2 C3 1.368(3) .
N2 H2A 0.8600 .
N3 C4 1.338(3) .
N3 C6 1.365(3) .
N3 H3A 0.8600 .
N4 C4 1.319(3) .
N4 C5 1.378(3) .
C1 C4 1.439(3) .
C2 C3 1.352(3) .
C2 H2B 0.9301 .
C3 H3B 0.9301 .
C5 C6 1.354(3) .
C5 H5A 0.9300 .
C6 H6A 0.9301 .

loop_
_geom_hbond_atom_site_label_D
_geom_hbond_atom_site_label_H
_geom_hbond_atom_site_label_A
_geom_hbond_distance_DH
_geom_hbond_distance_HA
_geom_hbond_distance_DA
_geom_hbond_angle_DHA
_geom_hbond_site_symmetry_A
O1W H1WA Cl1 0.86(4) 2.25(4) 3.097(2) 169(3) .
N2 H2A Cl1 0.86 2.39 3.203(2) 157.6 3
N3 H3A Cl1 0.86 2.50 3.297(2) 154.9 3

loop_
_geom_torsion_atom_site_label_1
_geom_torsion_atom_site_label_2
_geom_torsion_atom_site_label_3
_geom_torsion_atom_site_label_4
_geom_torsion
_geom_torsion_site_symmetry_1
N1 Ni1 N1 C1 -19(100) 3_655
O1W Ni1 N1 C1 98.03(15) .
O1W Ni1 N1 C1 -81.97(15) 3_655
N4 Ni1 N1 C1 -173.88(15) 3_655
N4 Ni1 N1 C1 6.12(15) .
N1 Ni1 N1 C2 157(100) 3_655
O1W Ni1 N1 C2 -85.7(3) .
O1W Ni1 N1 C2 94.3(3) 3_655
N4 Ni1 N1 C2 2.4(3) 3_655
N4 Ni1 N1 C2 -177.6(3) .
N1 Ni1 N4 C4 -6.75(15) .
N1 Ni1 N4 C4 173.25(15) 3_655
O1W Ni1 N4 C4 -97.48(16) .
O1W Ni1 N4 C4 82.52(16) 3_655
N4 Ni1 N4 C4 157(100) 3_655
N1 Ni1 N4 C5 -176.7(3) .
N1 Ni1 N4 C5 3.3(3) 3_655
O1W Ni1 N4 C5 92.6(3) .
O1W Ni1 N4 C5 -87.4(3) 3_655
N4 Ni1 N4 C5 -13(100) 3_655
C2 N1 C1 N2 -1.0(3) .
Ni1 N1 C1 N2 176.68(15) .
C2 N1 C1 C4 177.6(2) .
Ni1 N1 C1 C4 -4.7(2) .
C3 N2 C1 N1 1.0(3) .
C3 N2 C1 C4 -177.4(2) .
C1 N1 C2 C3 0.6(3) .
Ni1 N1 C2 C3 -175.7(2) .
N1 C2 C3 N2 -0.1(3) .
C1 N2 C3 C2 -0.5(3) .
C5 N4 C4 N3 0.1(3) .
Ni1 N4 C4 N3 -173.77(14) .
C5 N4 C4 C1 -179.7(2) .
Ni1 N4 C4 C1 6.4(2) .
C6 N3 C4 N4 0.0(3) .
C6 N3 C4 C1 179.8(2) .
N1 C1 C4 N4 -1.3(3) .
N2 C1 C4 N4 177.0(2) .
N1 C1 C4 N3 179.0(2) .
N2 C1 C4 N3 -2.8(4) .
C4 N4 C5 C6 -0.2(3) .
Ni1 N4 C5 C6 170.0(2) .
N4 C5 C6 N3 0.2(3) .
C4 N3 C6 C5 -0.2(3) .
